data_4305146
loop_
_publ_author_name
'Serap Be\,sli'
'Simon J. Coles'
'David B. Davies'
'Ay\,sen O. Erkovan'
'Michael B. Hursthouse'
'Adem Kili\,c'

_publ_section_title
;
Stable P-N Bridged Cyclophosphazenes with a Spiro or Ansa Arrangement
;
_journal_name_full 'Inorganic Chemistry'
_journal_page_first 5042
_journal_page_last 5044
_journal_paper_doi 10.1021/ic800641s
_journal_volume 47
_journal_year 2008
_chemical_formula_sum 'C6 H12 Cl6 N8 O2 P6'
_chemical_formula_weight 626.76
_chemical_name_systematic
;
 ?
;
_space_group_IT_number 2
_symmetry_cell_setting triclinic
_symmetry_space_group_name_Hall '-P 1'
_symmetry_space_group_name_H-M 'P -1'
_atom_sites_solution_hydrogens geom
_atom_sites_solution_primary direct
_atom_sites_solution_secondary difmap
_audit_creation_method SHELXL-97
_cell_angle_alpha 104.350(5)
_cell_angle_beta 101.583(6)
_cell_angle_gamma 114.827(4)
_cell_formula_units_Z 1
_cell_length_a 8.0754(7)
_cell_length_b 8.4197(4)
_cell_length_c 9.2892(6)
_cell_measurement_reflns_used 2280
_cell_measurement_temperature 120(2)
_cell_measurement_theta_max 27.48
_cell_measurement_theta_min 2.91
_cell_volume 520.89(7)
_computing_cell_refinement 'DENZO, COLLECT'
_computing_data_collection 'DENZO (Otwinowski & Minor, 1997) & COLLECT (Hooft, 1998)'
_computing_data_reduction 'DENZO, COLLECT'
_computing_molecular_graphics 'MERCURY (Macrae, 2008)'
_computing_structure_refinement 'SHELXL-97 (Sheldrick, 1997)'
_computing_structure_solution 'SHELXS-97 (Sheldrick, 1997)'
_diffrn_ambient_temperature 120(2)
_diffrn_detector_area_resol_mean 9.091
_diffrn_measured_fraction_theta_full 0.994
_diffrn_measured_fraction_theta_max 0.994
_diffrn_measurement_device_type 'Bruker-Nonius KappaCCD Area Detector'
_diffrn_measurement_method '\f and \w scans'
_diffrn_radiation_monochromator graphite
_diffrn_radiation_source 'Bruker-Nonius FR591 rotating anode'
_diffrn_radiation_type MoK\a
_diffrn_radiation_wavelength 0.71073
_diffrn_reflns_av_R_equivalents 0.0274
_diffrn_reflns_av_sigmaI/netI 0.0237
_diffrn_reflns_limit_h_max 10
_diffrn_reflns_limit_h_min -10
_diffrn_reflns_limit_k_max 10
_diffrn_reflns_limit_k_min -10
_diffrn_reflns_limit_l_max 12
_diffrn_reflns_limit_l_min -11
_diffrn_reflns_number 9787
_diffrn_reflns_theta_full 27.49
_diffrn_reflns_theta_max 27.49
_diffrn_reflns_theta_min 3.11
_diffrn_standards_decay_% 0
_exptl_absorpt_coefficient_mu 1.311
_exptl_absorpt_correction_T_max 0.8277
_exptl_absorpt_correction_T_min 0.5603
_exptl_absorpt_correction_type multi-scan
_exptl_absorpt_process_details 'SADABS V2.10 (Sheldrick, G.M., 2003)'
_exptl_crystal_colour colourless
_exptl_crystal_density_diffrn 1.998
_exptl_crystal_density_method 'not measured'
_exptl_crystal_description rod
_exptl_crystal_F_000 312
_exptl_crystal_size_max 0.50
_exptl_crystal_size_mid 0.15
_exptl_crystal_size_min 0.15
_refine_diff_density_max 0.348
_refine_diff_density_min -0.480
_refine_diff_density_rms 0.099
_refine_ls_extinction_coef 0.028(3)
_refine_ls_extinction_expression Fc^*^=kFc[1+0.001xFc^2^\l^3^/sin(2\q)]^-1/4^
_refine_ls_extinction_method SHELXL
_refine_ls_goodness_of_fit_ref 1.176
_refine_ls_hydrogen_treatment constr
_refine_ls_matrix_type full
_refine_ls_number_parameters 128
_refine_ls_number_reflns 2371
_refine_ls_number_restraints 0
_refine_ls_restrained_S_all 1.176
_refine_ls_R_factor_all 0.0264
_refine_ls_R_factor_gt 0.0244
_refine_ls_shift/su_max 0.015
_refine_ls_shift/su_mean 0.001
_refine_ls_structure_factor_coef Fsqd
_refine_ls_weighting_details 'calc w=1/[\s^2^(Fo^2^)+(0.0266P)^2^+0.4606P] where P=(Fo^2^+2Fc^2^)/3'
_refine_ls_weighting_scheme calc
_refine_ls_wR_factor_gt 0.0666
_refine_ls_wR_factor_ref 0.0678
_reflns_number_gt 2233
_reflns_number_total 2371
_reflns_threshold_expression >2sigma(I)
_cod_data_source_file ic800641s-file005.cif
_cod_data_source_block 4
_cod_depositor_comments
;
The following automatic conversions were performed:
'_symmetry_cell_setting' value 'Triclinic' changed to 'triclinic'
according to '/home/saulius/struct/CIF-dictionaries/cif_core.dic'
dictionary named 'cif_core.dic' version 2.4.1 from 2010-06-29.

Automatic conversion script
Id: cif_fix_enum 1527 2010-12-29 10:47:43Z saulius 
;
_cod_original_cell_volume 520.89(6)
_cod_database_code 4305146

loop_
_symmetry_equiv_pos_as_xyz
'x, y, z'
'-x, -y, -z'

loop_
_atom_site_label
_atom_site_type_symbol
_atom_site_fract_x
_atom_site_fract_y
_atom_site_fract_z
_atom_site_U_iso_or_equiv
_atom_site_adp_type
_atom_site_occupancy
_atom_site_symmetry_multiplicity
_atom_site_calc_flag
_atom_site_refinement_flags
_atom_site_disorder_assembly
_atom_site_disorder_group
O1 O 0.46980(19) -0.19600(19) 0.04615(15) 0.0161(3) Uani 1 1 d . . .
C1 C 0.2414(3) -0.2837(3) -0.2455(2) 0.0171(4) Uani 1 1 d . . .
H1A H 0.3165 -0.1445 -0.2094 0.021 Uiso 1 1 calc R . .
H1B H 0.1507 -0.3337 -0.3552 0.021 Uiso 1 1 calc R . .
C2 C 0.3784(3) -0.3632(3) -0.2417(2) 0.0211(4) Uani 1 1 d . . .
H2A H 0.4457 -0.3352 -0.3179 0.025 Uiso 1 1 calc R . .
H2B H 0.3025 -0.5020 -0.2750 0.025 Uiso 1 1 calc R . .
C3 C 0.5288(3) -0.2804(3) -0.0773(2) 0.0186(4) Uani 1 1 d . . .
H3A H 0.5492 -0.3811 -0.0550 0.022 Uiso 1 1 calc R . .
H3B H 0.6541 -0.1829 -0.0745 0.022 Uiso 1 1 calc R . .
N1 N 0.1939(2) -0.4656(2) 0.08909(17) 0.0121(3) Uani 1 1 d . . .
N2 N 0.1221(2) -0.3095(2) 0.34674(18) 0.0139(3) Uani 1 1 d . . .
N3 N 0.2547(2) -0.1092(2) 0.16720(18) 0.0151(3) Uani 1 1 d . . .
N4 N 0.1289(2) -0.3386(2) -0.13912(17) 0.0128(3) Uani 1 1 d . . .
P1 P 0.25841(6) -0.27964(6) 0.04905(5) 0.01127(13) Uani 1 1 d . . .
P2 P 0.10138(6) -0.49118(6) 0.22155(5) 0.01068(12) Uani 1 1 d . . .
P3 P 0.16987(7) -0.12921(6) 0.30361(5) 0.01196(13) Uani 1 1 d . . .
Cl1 Cl 0.22420(7) -0.59782(6) 0.35000(5) 0.01797(13) Uani 1 1 d . . .
Cl2 Cl 0.34945(7) 0.10043(6) 0.50004(5) 0.01713(13) Uani 1 1 d . . .
Cl3 Cl -0.06693(7) -0.09930(7) 0.26052(6) 0.02181(13) Uani 1 1 d . . .

loop_
_atom_site_aniso_label
_atom_site_aniso_U_11
_atom_site_aniso_U_22
_atom_site_aniso_U_33
_atom_site_aniso_U_23
_atom_site_aniso_U_13
_atom_site_aniso_U_12
O1 0.0134(6) 0.0175(7) 0.0122(6) 0.0024(5) 0.0054(5) 0.0044(5)
C1 0.0176(9) 0.0188(9) 0.0125(9) 0.0087(7) 0.0070(7) 0.0046(8)
C2 0.0191(9) 0.0218(10) 0.0168(9) 0.0027(8) 0.0090(8) 0.0066(8)
C3 0.0224(9) 0.0223(10) 0.0174(9) 0.0086(8) 0.0117(8) 0.0136(8)
N1 0.0152(7) 0.0108(7) 0.0103(7) 0.0037(6) 0.0046(6) 0.0066(6)
N2 0.0196(8) 0.0110(7) 0.0101(7) 0.0031(6) 0.0060(6) 0.0068(6)
N3 0.0216(8) 0.0096(7) 0.0124(7) 0.0035(6) 0.0078(6) 0.0059(6)
N4 0.0131(7) 0.0121(7) 0.0099(7) 0.0046(6) 0.0040(6) 0.0033(6)
P1 0.0126(2) 0.0095(2) 0.0089(2) 0.00267(17) 0.00349(17) 0.00353(18)
P2 0.0127(2) 0.0091(2) 0.0086(2) 0.00312(17) 0.00272(17) 0.00455(18)
P3 0.0141(2) 0.0095(2) 0.0100(2) 0.00204(17) 0.00356(17) 0.00499(18)
Cl1 0.0216(2) 0.0180(2) 0.0159(2) 0.00890(18) 0.00336(18) 0.0111(2)
Cl2 0.0198(2) 0.0122(2) 0.0127(2) -0.00064(16) 0.00273(17) 0.00643(18)
Cl3 0.0181(2) 0.0221(3) 0.0255(3) 0.0069(2) 0.00517(19) 0.0123(2)

loop_
_atom_type_symbol
_atom_type_description
_atom_type_scat_dispersion_real
_atom_type_scat_dispersion_imag
_atom_type_scat_source
C C 0.0033 0.0016 'International Tables Vol C Tables 4.2.6.8 and 6.1.1.4'
H H 0.0000 0.0000 'International Tables Vol C Tables 4.2.6.8 and 6.1.1.4'
N N 0.0061 0.0033 'International Tables Vol C Tables 4.2.6.8 and 6.1.1.4'
O O 0.0106 0.0060 'International Tables Vol C Tables 4.2.6.8 and 6.1.1.4'
P P 0.1023 0.0942 'International Tables Vol C Tables 4.2.6.8 and 6.1.1.4'
Cl Cl 0.1484 0.1585 'International Tables Vol C Tables 4.2.6.8 and 6.1.1.4'

loop_
_geom_angle_atom_site_label_1
_geom_angle_atom_site_label_2
_geom_angle_atom_site_label_3
_geom_angle
_geom_angle_site_symmetry_1
_geom_angle_site_symmetry_3
_geom_angle_publ_flag
C3 O1 P1 124.80(12) . . ?
N4 C1 C2 109.21(15) . . ?
N4 C1 H1A 109.8 . . ?
C2 C1 H1A 109.8 . . ?
N4 C1 H1B 109.8 . . ?
C2 C1 H1B 109.8 . . ?
H1A C1 H1B 108.3 . . ?
C1 C2 C3 111.61(16) . . ?
C1 C2 H2A 109.3 . . ?
C3 C2 H2A 109.3 . . ?
C1 C2 H2B 109.3 . . ?
C3 C2 H2B 109.3 . . ?
H2A C2 H2B 108.0 . . ?
O1 C3 C2 112.30(15) . . ?
O1 C3 H3A 109.1 . . ?
C2 C3 H3A 109.1 . . ?
O1 C3 H3B 109.1 . . ?
C2 C3 H3B 109.1 . . ?
H3A C3 H3B 107.9 . . ?
P2 N1 P1 121.88(9) . . ?
P3 N2 P2 118.60(9) . . ?
P3 N3 P1 122.27(10) . . ?
C1 N4 P2 118.35(12) . 2_545 ?
C1 N4 P1 116.80(12) . . ?
P2 N4 P1 121.53(9) 2_545 . ?
O1 P1 N3 105.14(8) . . ?
O1 P1 N1 112.00(8) . . ?
N3 P1 N1 116.15(8) . . ?
O1 P1 N4 101.67(7) . . ?
N3 P1 N4 112.05(8) . . ?
N1 P1 N4 108.86(8) . . ?
N1 P2 N2 118.52(8) . . ?
N1 P2 N4 109.67(8) . 2_545 ?
N2 P2 N4 110.73(8) . 2_545 ?
N1 P2 Cl1 108.45(6) . . ?
N2 P2 Cl1 105.58(6) . . ?
N4 P2 Cl1 102.59(6) 2_545 . ?
N3 P3 N2 119.31(8) . . ?
N3 P3 Cl2 108.62(6) . . ?
N2 P3 Cl2 108.61(6) . . ?
N3 P3 Cl3 109.16(7) . . ?
N2 P3 Cl3 109.12(6) . . ?
Cl2 P3 Cl3 100.36(3) . . ?

loop_
_geom_bond_atom_site_label_1
_geom_bond_atom_site_label_2
_geom_bond_distance
_geom_bond_site_symmetry_2
_geom_bond_publ_flag
O1 C3 1.465(2) . ?
O1 P1 1.5586(13) . ?
C1 N4 1.499(2) . ?
C1 C2 1.514(3) . ?
C1 H1A 0.9900 . ?
C1 H1B 0.9900 . ?
C2 C3 1.520(3) . ?
C2 H2A 0.9900 . ?
C2 H2B 0.9900 . ?
C3 H3A 0.9900 . ?
C3 H3B 0.9900 . ?
N1 P2 1.5761(15) . ?
N1 P1 1.5947(15) . ?
N2 P3 1.5767(15) . ?
N2 P2 1.5952(15) . ?
N3 P3 1.5688(16) . ?
N3 P1 1.5918(16) . ?
N4 P2 1.6569(16) 2_545 ?
N4 P1 1.6719(15) . ?
P2 N4 1.6569(16) 2_545 ?
P2 Cl1 2.0043(6) . ?
P3 Cl2 2.0012(7) . ?
P3 Cl3 2.0069(7) . ?
